data_7063197
loop_
_publ_author_name
'Srivastava, Devyani'
'Kushwaha, Aparna'
Sudheer,
'Kociok-K\"ohn, Gabriele'
'Singh, Ashish Kumar'
'Muddassir, Mohd.'
'Kumar, Abhinav'

_publ_section_title
;
 1,2-Bis-(diphenylphosphino)ethane (dppe) appended
 cobalt(iii)-dithiocarbamates as single source precursors of cobalt
 sulfide/cobalt phosphide composites: apt electrocatalytic materials for
 water splitting reactions
;
_journal_issue 20
_journal_name_full 'New Journal of Chemistry'
_journal_page_first 9366
_journal_page_last 9375
_journal_paper_doi 10.1039/D4NJ01285B
_journal_volume 48
_journal_year 2024
_chemical_formula_moiety 'C44 H60 Co N2 P2 S4, F6 P'
_chemical_formula_sum 'C44 H60 Co F6 N2 P3 S4'
_chemical_formula_weight 1010.96
_space_group_crystal_system triclinic
_space_group_IT_number 2
_space_group_name_Hall '-P 1'
_space_group_name_H-M_alt 'P -1'
_atom_sites_solution_hydrogens geom
_atom_sites_solution_primary dual
_audit_creation_method SHELXL-2019/3
_audit_update_record
;
2024-04-15 deposited with the CCDC.	2024-04-29 downloaded from the CCDC.
;
_cell_angle_alpha 71.561(3)
_cell_angle_beta 84.150(2)
_cell_angle_gamma 89.844(2)
_cell_formula_units_Z 2
_cell_length_a 12.2405(3)
_cell_length_b 13.8324(5)
_cell_length_c 16.1225(5)
_cell_measurement_reflns_used 19419
_cell_measurement_temperature 250(2)
_cell_measurement_theta_max 27.4480
_cell_measurement_theta_min 3.3000
_cell_volume 2574.90(15)
_computing_cell_refinement 'CrysAlisPro 1.171.42.49 (Rigaku OD, 2022)'
_computing_data_collection 'CrysAlisPro 1.171.42.49 (Rigaku OD, 2022)'
_computing_data_reduction 'CrysAlisPro 1.171.42.49 (Rigaku OD, 2022)'
_computing_molecular_graphics 'ORTEP3 for Windows - Farrugia, L. J. J. Appl. Crystallogr. 1997, 30, 565'
_computing_publication_material
;
 'WinGX publication routines, Farrugia, 
 L. J., J. Appl. Crystallogr., 1999, 32, 837-838
;
_computing_structure_refinement
;
 SHELXL-2018/3 (Sheldrick, 2018)
 Sheldrick GM (2008) Acta Crystallogr A64:112--122 and 
 C. B. H\"ubschle, G. M. Sheldrick and B. Dittrich
 ShelXle: a Qt graphical user interface for SHELXL
 J. Appl. Cryst., 44, (2011) 1281-1284.
;
_computing_structure_solution
; 
 SHELXT
 Sheldrick, G. M. (2008). Acta Cryst. A64, 112-122.
;
_diffrn_ambient_environment N~2~
_diffrn_ambient_temperature 249.9(4)
_diffrn_detector 'CCD plate'
_diffrn_detector_area_resol_mean 8.0734
_diffrn_detector_type EosS2
_diffrn_measured_fraction_theta_full 0.998
_diffrn_measured_fraction_theta_max 0.997
_diffrn_measurement_device 'four-circle diffractometer'
_diffrn_measurement_device_type 'New Xcalibur, EosS2'
_diffrn_measurement_method '\w scans'
_diffrn_radiation_monochromator graphite
_diffrn_radiation_probe x-ray
_diffrn_radiation_type 'Mo K\a'
_diffrn_radiation_wavelength 0.71073
_diffrn_reflns_av_R_equivalents 0.0392
_diffrn_reflns_av_unetI/netI 0.0355
_diffrn_reflns_Laue_measured_fraction_full 0.998
_diffrn_reflns_Laue_measured_fraction_max 0.997
_diffrn_reflns_limit_h_max 15
_diffrn_reflns_limit_h_min -15
_diffrn_reflns_limit_k_max 17
_diffrn_reflns_limit_k_min -17
_diffrn_reflns_limit_l_max 20
_diffrn_reflns_limit_l_min -20
_diffrn_reflns_number 41948
_diffrn_reflns_point_group_measured_fraction_full 0.998
_diffrn_reflns_point_group_measured_fraction_max 0.997
_diffrn_reflns_theta_full 25.242
_diffrn_reflns_theta_max 27.485
_diffrn_reflns_theta_min 3.106
_diffrn_source 'fine-focus sealed X-ray tube'
_diffrn_source_type 'Enhance (Mo) X-ray Source'
_exptl_absorpt_coefficient_mu 0.642
_exptl_absorpt_correction_T_max 1.00000
_exptl_absorpt_correction_T_min 0.98405
_exptl_absorpt_correction_type multi-scan
_exptl_absorpt_process_details
;
CrysAlisPro 1.171.42.56a (Rigaku Oxford Diffraction, 2022)
Empirical absorption correction using spherical harmonics,
implemented in SCALE3 ABSPACK scaling algorithm.
;
_exptl_crystal_colour brown
_exptl_crystal_density_diffrn 1.304
_exptl_crystal_description block
_exptl_crystal_F_000 1056
_exptl_crystal_size_max 0.700
_exptl_crystal_size_mid 0.600
_exptl_crystal_size_min 0.600
_refine_diff_density_max 0.633
_refine_diff_density_min -0.520
_refine_diff_density_rms 0.062
_refine_ls_extinction_method none
_refine_ls_goodness_of_fit_ref 1.045
_refine_ls_hydrogen_treatment constr
_refine_ls_matrix_type full
_refine_ls_number_parameters 734
_refine_ls_number_reflns 11751
_refine_ls_number_restraints 473
_refine_ls_restrained_S_all 1.094
_refine_ls_R_factor_all 0.0634
_refine_ls_R_factor_gt 0.0460
_refine_ls_shift/su_max 0.001
_refine_ls_shift/su_mean 0.000
_refine_ls_structure_factor_coef Fsqd
_refine_ls_weighting_details 'w=1/[\s^2^(Fo^2^)+(0.0553P)^2^+2.0141P] where P=(Fo^2^+2Fc^2^)/3'
_refine_ls_weighting_scheme calc
_refine_ls_wR_factor_gt 0.1127
_refine_ls_wR_factor_ref 0.1254
_reflns_Friedel_coverage 0.000
_reflns_number_gt 9300
_reflns_number_total 11751
_reflns_threshold_expression 'I > 2\s(I)'
_cod_data_source_file d4nj01285b1.cif
_cod_data_source_block e22gkk11
_cod_depositor_comments 'Adding full bibliography for 7063195--7063197.cif.'
_cod_original_cell_volume 2574.90(14)
_cod_database_code 7063197
_shelx_shelxl_version_number 2019/3
_shelx_space_group_comment
;
The symmetry employed for this shelxl refinement is uniquely defined
by the following loop, which should always be used as a source of
symmetry information in preference to the above space-group names.
They are only intended as comments.
;
_shelx_estimated_absorpt_t_min 0.662
_shelx_estimated_absorpt_t_max 0.699
_oxdiff_exptl_absorpt_empirical_full_min 0.911
_oxdiff_exptl_absorpt_empirical_full_max 1.060
_oxdiff_exptl_absorpt_empirical_details
;
Empirical correction (ABSPACK) includes:
- Absorption correction using spherical harmonics
- Frame scaling
;

loop_
_space_group_symop_operation_xyz
'x, y, z'
'-x, -y, -z'

loop_
_atom_site_label
_atom_site_type_symbol
_atom_site_fract_x
_atom_site_fract_y
_atom_site_fract_z
_atom_site_U_iso_or_equiv
_atom_site_adp_type
_atom_site_occupancy
_atom_site_site_symmetry_order
_atom_site_calc_flag
_atom_site_refinement_flags_posn
_atom_site_refinement_flags_adp
_atom_site_refinement_flags_occupancy
_atom_site_disorder_assembly
_atom_site_disorder_group
Co Co 0.33449(2) 0.38578(2) 0.27466(2) 0.02638(9) Uani 1 1 d . . . . .
P1 P 0.44580(5) 0.39442(5) 0.37407(4) 0.02941(14) Uani 1 1 d . . . . .
P2 P 0.19534(5) 0.39028(5) 0.37370(4) 0.02996(14) Uani 1 1 d . . . . .
S1 S 0.34917(5) 0.55489(5) 0.19830(4) 0.03588(14) Uani 1 1 d . . . . .
S2 S 0.48394(5) 0.39944(5) 0.17423(4) 0.03705(15) Uani 1 1 d . . . . .
S3 S 0.21392(5) 0.35372(5) 0.18676(4) 0.03578(14) Uani 1 1 d . . . . .
S4 S 0.32052(5) 0.21299(5) 0.31719(4) 0.03453(14) Uani 1 1 d . . . . .
N1 N 0.53448(19) 0.59696(19) 0.08503(15) 0.0468(6) Uani 1 1 d . . . . .
N2 N 0.16113(19) 0.15210(18) 0.23883(16) 0.0455(5) Uani 1 1 d . . . . .
C1 C 0.3612(2) 0.4284(2) 0.46031(17) 0.0389(6) Uani 1 1 d . . . . .
H1A H 0.398506 0.411559 0.513836 0.047 Uiso 1 1 calc R U . . .
H1B H 0.348123 0.501714 0.441078 0.047 Uiso 1 1 calc R U . . .
C2 C 0.2526(2) 0.3680(2) 0.47832(16) 0.0418(6) Uani 1 1 d . . . . .
H2A H 0.201449 0.390333 0.519025 0.050 Uiso 1 1 calc R U . . .
H2B H 0.264639 0.295191 0.505048 0.050 Uiso 1 1 calc R U . . .
C3 C 0.56273(19) 0.48489(19) 0.34601(16) 0.0328(5) Uani 1 1 d . . . . .
C4 C 0.5446(2) 0.5892(2) 0.31706(17) 0.0397(6) Uani 1 1 d . . . . .
H4 H 0.472353 0.612069 0.312709 0.048 Uiso 1 1 calc R U . . .
C5 C 0.6321(2) 0.6597(2) 0.29452(19) 0.0469(7) Uani 1 1 d . . . . .
H5 H 0.619011 0.729896 0.274421 0.056 Uiso 1 1 calc R U . . .
C6 C 0.7376(2) 0.6267(2) 0.30169(19) 0.0513(8) Uani 1 1 d . . . . .
H6 H 0.796745 0.674373 0.285876 0.062 Uiso 1 1 calc R U . . .
C7 C 0.7571(2) 0.5247(3) 0.3317(2) 0.0492(7) Uani 1 1 d . . . . .
H7 H 0.829581 0.502853 0.337293 0.059 Uiso 1 1 calc R U . . .
C8 C 0.6699(2) 0.4528(2) 0.35411(18) 0.0410(6) Uani 1 1 d . . . . .
H8 H 0.683862 0.382780 0.374614 0.049 Uiso 1 1 calc R U . . .
C9 C 0.5032(2) 0.2716(2) 0.42702(19) 0.0403(6) Uani 1 1 d . . . . .
C10 C 0.4843(3) 0.2216(3) 0.5167(2) 0.0608(9) Uani 1 1 d . . . . .
H10 H 0.441189 0.251305 0.553325 0.073 Uiso 1 1 calc R U . . .
C11 C 0.5302(3) 0.1263(3) 0.5521(3) 0.0824(13) Uani 1 1 d . . . . .
H11 H 0.516922 0.091780 0.612733 0.099 Uiso 1 1 calc R U . . .
C12 C 0.5932(3) 0.0834(3) 0.5002(4) 0.0879(15) Uani 1 1 d . . . . .
H12 H 0.624508 0.020078 0.525316 0.105 Uiso 1 1 calc R U . . .
C13 C 0.6118(3) 0.1316(3) 0.4111(3) 0.0700(11) Uani 1 1 d . . . . .
H13 H 0.655482 0.101379 0.375290 0.084 Uiso 1 1 calc R U . . .
C14 C 0.5659(2) 0.2251(2) 0.3745(2) 0.0500(7) Uani 1 1 d . . . . .
H14 H 0.577192 0.257370 0.313360 0.060 Uiso 1 1 calc R U . . .
C15 C 0.1309(2) 0.5133(2) 0.3512(2) 0.0458(7) Uani 1 1 d . . . . .
C16 C 0.1134(3) 0.5619(3) 0.4145(3) 0.0755(12) Uani 1 1 d . . . . .
H16 H 0.135055 0.531661 0.471045 0.091 Uiso 1 1 calc R U . . .
C17 C 0.0637(4) 0.6558(4) 0.3933(5) 0.114(2) Uani 1 1 d . . . . .
H17 H 0.051660 0.688633 0.436150 0.137 Uiso 1 1 calc R U . . .
C18 C 0.0320(4) 0.7011(3) 0.3122(6) 0.124(3) Uani 1 1 d . . . . .
H18 H -0.001049 0.764793 0.299188 0.149 Uiso 1 1 calc R U . . .
C19 C 0.0484(3) 0.6538(3) 0.2491(4) 0.0926(16) Uani 1 1 d . . . . .
H19 H 0.025591 0.684671 0.193049 0.111 Uiso 1 1 calc R U . . .
C20 C 0.0987(2) 0.5601(2) 0.2683(3) 0.0605(9) Uani 1 1 d . . . . .
H20 H 0.110991 0.528290 0.224699 0.073 Uiso 1 1 calc R U . . .
C21 C 0.08110(18) 0.29768(18) 0.39849(16) 0.0326(5) Uani 1 1 d . . . . .
C22 C -0.0080(2) 0.3169(2) 0.3494(2) 0.0474(7) Uani 1 1 d . . . . .
H22 H -0.010484 0.378835 0.303678 0.057 Uiso 1 1 calc R U . . .
C23 C -0.0937(2) 0.2448(3) 0.3677(3) 0.0618(9) Uani 1 1 d . . . . .
H23 H -0.153709 0.258158 0.334123 0.074 Uiso 1 1 calc R U . . .
C24 C -0.0907(3) 0.1543(3) 0.4345(3) 0.0625(9) Uani 1 1 d . . . . .
H24 H -0.148485 0.105542 0.446705 0.075 Uiso 1 1 calc R U . . .
C25 C -0.0031(3) 0.1355(2) 0.4832(2) 0.0548(8) Uani 1 1 d . . . . .
H25 H -0.001772 0.073910 0.529509 0.066 Uiso 1 1 calc R U . . .
C26 C 0.0835(2) 0.2058(2) 0.46543(19) 0.0427(6) Uani 1 1 d . . . . .
H26 H 0.143783 0.191207 0.498686 0.051 Uiso 1 1 calc R U . . .
C27 C 0.4667(2) 0.5282(2) 0.14257(16) 0.0365(5) Uani 1 1 d . . . . .
C28 C 0.6331(2) 0.5638(3) 0.04254(18) 0.0531(8) Uani 1 1 d . . . . .
H28A H 0.654898 0.615378 -0.014456 0.064 Uiso 1 1 calc R U . . .
H28B H 0.615726 0.500008 0.031774 0.064 Uiso 1 1 calc R U . . .
C29 C 0.7279(3) 0.5478(3) 0.0980(2) 0.0679(10) Uani 1 1 d . . . . .
H29A H 0.703245 0.502672 0.157353 0.081 Uiso 1 1 calc R U . . .
H29B H 0.750889 0.613458 0.102856 0.081 Uiso 1 1 calc R U . . .
C30 C 0.8253(3) 0.5019(5) 0.0602(3) 0.1007(17) Uani 1 1 d D . . . .
H30A H 0.799994 0.440584 0.048821 0.121 Uiso 0.737(7) 1 calc R U P A 1
H30B H 0.854600 0.550717 0.003650 0.121 Uiso 0.737(7) 1 calc R U P A 1
H30C H 0.834887 0.538611 -0.003090 0.121 Uiso 0.263(7) 1 calc R U P A 2
H30D H 0.889773 0.519973 0.084268 0.121 Uiso 0.263(7) 1 calc R U P A 2
C31 C 0.9122(5) 0.4753(7) 0.1156(4) 0.124(3) Uani 0.737(7) 1 d D U P A 1
H31A H 0.971450 0.446491 0.087186 0.186 Uiso 0.737(7) 1 calc R U P A 1
H31B H 0.939371 0.535793 0.126037 0.186 Uiso 0.737(7) 1 calc R U P A 1
H31C H 0.884692 0.425513 0.171269 0.186 Uiso 0.737(7) 1 calc R U P A 1
C31A C 0.833(3) 0.3977(16) 0.069(2) 0.183(14) Uani 0.263(7) 1 d D U P A 2
H31D H 0.902277 0.386136 0.039562 0.274 Uiso 0.263(7) 1 calc R U P A 2
H31E H 0.828234 0.358200 0.130897 0.274 Uiso 0.263(7) 1 calc R U P A 2
H31F H 0.772845 0.377009 0.042739 0.274 Uiso 0.263(7) 1 calc R U P A 2
C32 C 0.5215(3) 0.7070(3) 0.0681(2) 0.0707(10) Uani 1 1 d D . . . .
H32A H 0.593207 0.739789 0.065579 0.085 Uiso 0.444(7) 1 calc R U P B 1
H32B H 0.473189 0.718387 0.116250 0.085 Uiso 0.444(7) 1 calc R U P B 1
H32C H 0.463359 0.715874 0.111353 0.085 Uiso 0.355(6) 1 calc R U P B 2
H32D H 0.589840 0.735086 0.079359 0.085 Uiso 0.355(6) 1 calc R U P B 2
H32E H 0.594079 0.741415 0.051238 0.085 Uiso 0.201(5) 1 calc R U P B 3
H32F H 0.490316 0.718632 0.122464 0.085 Uiso 0.201(5) 1 calc R U P B 3
C33 C 0.473(3) 0.7537(12) -0.0173(16) 0.131(4) Uani 0.444(7) 1 d D U P B 1
H33A H 0.519895 0.740871 -0.065650 0.157 Uiso 0.444(7) 1 calc R U P B 1
H33B H 0.399860 0.724210 -0.014281 0.157 Uiso 0.444(7) 1 calc R U P B 1
C34 C 0.4675(16) 0.8646(9) -0.0318(9) 0.140(4) Uani 0.444(7) 1 d D U P B 1
H34A H 0.415647 0.876534 0.014140 0.168 Uiso 0.444(7) 1 calc R U P B 1
H34B H 0.539934 0.891532 -0.027446 0.168 Uiso 0.444(7) 1 calc R U P B 1
C35 C 0.4330(18) 0.9181(13) -0.1167(10) 0.187(6) Uani 0.444(7) 1 d D U P B 1
H35A H 0.429988 0.990376 -0.124033 0.280 Uiso 0.444(7) 1 calc R U P B 1
H35B H 0.484900 0.907444 -0.162359 0.280 Uiso 0.444(7) 1 calc R U P B 1
H35C H 0.360706 0.892457 -0.120804 0.280 Uiso 0.444(7) 1 calc R U P B 1
C33A C 0.496(2) 0.769(2) -0.0188(16) 0.130(4) Uani 0.355(6) 1 d D U P B 2
H33C H 0.545590 0.753428 -0.064227 0.156 Uiso 0.355(6) 1 calc R U P B 2
H33D H 0.504837 0.841228 -0.025610 0.156 Uiso 0.355(6) 1 calc R U P B 2
C34A C 0.3812(18) 0.7458(13) -0.0291(10) 0.133(4) Uani 0.355(6) 1 d D U P B 2
H34C H 0.330869 0.760273 0.016469 0.160 Uiso 0.355(6) 1 calc R U P B 2
H34D H 0.371878 0.673661 -0.023752 0.160 Uiso 0.355(6) 1 calc R U P B 2
C35A C 0.357(2) 0.8108(16) -0.1173(11) 0.175(6) Uani 0.355(6) 1 d D U P B 2
H35D H 0.282302 0.797359 -0.125920 0.263 Uiso 0.355(6) 1 calc R U P B 2
H35E H 0.366583 0.881999 -0.121804 0.263 Uiso 0.355(6) 1 calc R U P B 2
H35F H 0.407425 0.795740 -0.161861 0.263 Uiso 0.355(6) 1 calc R U P B 2
C33B C 0.447(5) 0.755(3) -0.005(3) 0.138(4) Uani 0.201(5) 1 d D U P B 3
H33E H 0.497265 0.766892 -0.058948 0.165 Uiso 0.201(5) 1 calc R U P B 3
H33F H 0.399636 0.696724 -0.003139 0.165 Uiso 0.201(5) 1 calc R U P B 3
C34B C 0.370(3) 0.843(2) -0.031(2) 0.142(4) Uani 0.201(5) 1 d D U P B 3
H34E H 0.353700 0.857239 -0.091920 0.171 Uiso 0.201(5) 1 calc R U P B 3
H34F H 0.301294 0.828979 0.007953 0.171 Uiso 0.201(5) 1 calc R U P B 3
C35B C 0.433(3) 0.927(2) -0.021(3) 0.170(6) Uani 0.201(5) 1 d D U P B 3
H35G H 0.390625 0.988572 -0.036093 0.255 Uiso 0.201(5) 1 calc R U P B 3
H35H H 0.449396 0.910764 0.039601 0.255 Uiso 0.201(5) 1 calc R U P B 3
H35I H 0.501384 0.938798 -0.059473 0.255 Uiso 0.201(5) 1 calc R U P B 3
C36 C 0.22226(19) 0.2273(2) 0.24562(16) 0.0346(5) Uani 1 1 d . . . . .
C37 C 0.1706(3) 0.0469(2) 0.2962(2) 0.0590(8) Uani 1 1 d D . . . .
H37A H 0.099780 0.010163 0.305157 0.071 Uiso 0.737(7) 1 calc R U P A 1
H37B H 0.189565 0.047387 0.353644 0.071 Uiso 0.737(7) 1 calc R U P A 1
H37C H 0.096588 0.023204 0.324671 0.071 Uiso 0.263(7) 1 calc R U P A 2
H37D H 0.214581 0.050327 0.342718 0.071 Uiso 0.263(7) 1 calc R U P A 2
C38 C 0.2589(7) -0.0081(6) 0.2554(7) 0.080(2) Uani 0.737(7) 1 d D . P A 1
H38A H 0.247146 0.000971 0.194232 0.095 Uiso 0.737(7) 1 calc R U P A 1
H38B H 0.331766 0.020780 0.255989 0.095 Uiso 0.737(7) 1 calc R U P A 1
C39 C 0.2528(5) -0.1195(4) 0.3075(6) 0.108(3) Uani 0.737(7) 1 d D . P A 1
H39A H 0.177442 -0.145500 0.311248 0.130 Uiso 0.737(7) 1 calc R U P A 1
H39B H 0.269448 -0.127414 0.367429 0.130 Uiso 0.737(7) 1 calc R U P A 1
C40 C 0.3301(9) -0.1828(8) 0.2691(9) 0.164(5) Uani 0.737(7) 1 d D U P A 1
H40A H 0.310392 -0.179887 0.211607 0.246 Uiso 0.737(7) 1 calc R U P A 1
H40B H 0.324880 -0.252918 0.307499 0.246 Uiso 0.737(7) 1 calc R U P A 1
H40C H 0.404713 -0.156347 0.263466 0.246 Uiso 0.737(7) 1 calc R U P A 1
C38A C 0.2174(18) -0.0363(17) 0.262(2) 0.089(8) Uani 0.263(7) 1 d D . P A 2
H38C H 0.209367 -0.101251 0.310334 0.107 Uiso 0.263(7) 1 calc R U P A 2
H38D H 0.174753 -0.042344 0.215919 0.107 Uiso 0.263(7) 1 calc R U P A 2
C39A C 0.3356(19) -0.0179(17) 0.2268(17) 0.146(12) Uani 0.263(7) 1 d D . P A 2
H39C H 0.377351 -0.003434 0.270517 0.175 Uiso 0.263(7) 1 calc R U P A 2
H39D H 0.342867 0.042034 0.173907 0.175 Uiso 0.263(7) 1 calc R U P A 2
C40A C 0.384(3) -0.110(2) 0.204(2) 0.165(12) Uani 0.263(7) 1 d D U P A 2
H40D H 0.359994 -0.171858 0.251270 0.247 Uiso 0.263(7) 1 calc R U P A 2
H40E H 0.463124 -0.103575 0.197052 0.247 Uiso 0.263(7) 1 calc R U P A 2
H40F H 0.357928 -0.112218 0.149869 0.247 Uiso 0.263(7) 1 calc R U P A 2
C41 C 0.0752(3) 0.1729(3) 0.1784(2) 0.0697(10) Uani 1 1 d D . . . .
H41A H 0.048874 0.242219 0.168767 0.084 Uiso 0.444(7) 1 calc R U P B 1
H41B H 0.012818 0.124575 0.202881 0.084 Uiso 0.444(7) 1 calc R U P B 1
H41C H 0.050228 0.242310 0.170758 0.084 Uiso 0.355(6) 1 calc R U P B 2
H41D H 0.012445 0.126079 0.206368 0.084 Uiso 0.355(6) 1 calc R U P B 2
H41E H 0.004961 0.148460 0.213964 0.084 Uiso 0.201(5) 1 calc R U P B 3
H41F H 0.071377 0.247165 0.153438 0.084 Uiso 0.201(5) 1 calc R U P B 3
C42 C 0.1272(16) 0.161(3) 0.0924(14) 0.139(2) Uani 0.444(7) 1 d D U P B 1
H42A H 0.186176 0.213285 0.067491 0.166 Uiso 0.444(7) 1 calc R U P B 1
H42B H 0.160681 0.094398 0.104965 0.166 Uiso 0.444(7) 1 calc R U P B 1
C43 C 0.0475(15) 0.1708(14) 0.0244(9) 0.142(3) Uani 0.444(7) 1 d D U P B 1
H43A H -0.011500 0.118704 0.048619 0.171 Uiso 0.444(7) 1 calc R U P B 1
H43B H 0.014231 0.237788 0.010944 0.171 Uiso 0.444(7) 1 calc R U P B 1
C44 C 0.1026(18) 0.1586(15) -0.0578(8) 0.164(4) Uani 0.444(7) 1 d D U P B 1
H44A H 0.049280 0.165118 -0.099667 0.246 Uiso 0.444(7) 1 calc R U P B 1
H44B H 0.160145 0.210842 -0.082555 0.246 Uiso 0.444(7) 1 calc R U P B 1
H44C H 0.134430 0.091837 -0.044904 0.246 Uiso 0.444(7) 1 calc R U P B 1
C42A C 0.108(2) 0.163(4) 0.0880(16) 0.139(2) Uani 0.355(6) 1 d D U P B 2
H42C H 0.126415 0.092735 0.093507 0.166 Uiso 0.355(6) 1 calc R U P B 2
H42D H 0.172585 0.207324 0.059567 0.166 Uiso 0.355(6) 1 calc R U P B 2
C43A C 0.011(2) 0.1950(18) 0.0320(13) 0.151(3) Uani 0.355(6) 1 d D U P B 2
H43C H -0.056801 0.192224 0.070918 0.182 Uiso 0.355(6) 1 calc R U P B 2
H43D H 0.023612 0.265566 -0.006572 0.182 Uiso 0.355(6) 1 calc R U P B 2
C44A C -0.003(2) 0.1285(17) -0.0218(15) 0.173(5) Uani 0.355(6) 1 d D U P B 2
H44D H -0.064446 0.150718 -0.055920 0.260 Uiso 0.355(6) 1 calc R U P B 2
H44E H 0.063448 0.132068 -0.061148 0.260 Uiso 0.355(6) 1 calc R U P B 2
H44F H -0.016920 0.058768 0.016299 0.260 Uiso 0.355(6) 1 calc R U P B 2
C42B C 0.082(3) 0.131(3) 0.1047(16) 0.139(2) Uani 0.201(5) 1 d D U P B 3
H42E H 0.013103 0.141819 0.078017 0.166 Uiso 0.201(5) 1 calc R U P B 3
H42F H 0.093034 0.057548 0.127113 0.166 Uiso 0.201(5) 1 calc R U P B 3
C43B C 0.175(2) 0.180(2) 0.0355(13) 0.142(3) Uani 0.201(5) 1 d D U P B 3
H43E H 0.161361 0.252781 0.010232 0.171 Uiso 0.201(5) 1 calc R U P B 3
H43F H 0.243424 0.174493 0.063575 0.171 Uiso 0.201(5) 1 calc R U P B 3
C44B C 0.192(3) 0.135(3) -0.0368(15) 0.158(6) Uani 0.201(5) 1 d D U P B 3
H44G H 0.252528 0.170078 -0.078700 0.236 Uiso 0.201(5) 1 calc R U P B 3
H44H H 0.207508 0.063200 -0.012829 0.236 Uiso 0.201(5) 1 calc R U P B 3
H44I H 0.125335 0.141593 -0.066243 0.236 Uiso 0.201(5) 1 calc R U P B 3
P3 P 0.80020(8) 0.94289(7) 0.28707(8) 0.0730(3) Uani 1 1 d D . . . .
F1 F 0.7853(11) 0.8306(6) 0.3375(8) 0.156(5) Uani 0.608(11) 1 d D U P C 1
F2 F 0.8013(7) 1.0605(5) 0.2572(6) 0.123(3) Uani 0.608(11) 1 d D U P C 1
F3 F 0.8356(10) 0.9276(11) 0.2034(5) 0.177(4) Uani 0.608(11) 1 d D U P C 1
F4 F 0.9234(4) 0.9395(5) 0.3123(6) 0.109(3) Uani 0.608(11) 1 d D U P C 1
F5 F 0.6782(6) 0.9352(10) 0.2752(8) 0.135(4) Uani 0.608(11) 1 d D U P C 1
F6 F 0.7635(6) 0.9494(5) 0.3884(3) 0.102(2) Uani 0.608(11) 1 d D U P C 1
F1A F 0.8055(11) 0.8230(6) 0.3457(5) 0.064(2) Uani 0.392(11) 1 d D U P C 2
F2A F 0.8180(10) 1.0460(10) 0.2030(12) 0.148(6) Uani 0.392(11) 1 d D U P C 2
F3A F 0.7670(18) 0.8984(10) 0.2106(8) 0.150(6) Uani 0.392(11) 1 d D U P C 2
F4A F 0.9253(8) 0.9390(8) 0.2466(13) 0.128(5) Uani 0.392(11) 1 d D U P C 2
F5A F 0.6767(10) 0.9634(18) 0.2945(16) 0.155(8) Uani 0.392(11) 1 d D U P C 2
F6A F 0.8338(15) 0.9922(9) 0.3463(10) 0.156(6) Uani 0.392(11) 1 d D U P C 2

loop_
_atom_site_aniso_label
_atom_site_aniso_U_11
_atom_site_aniso_U_22
_atom_site_aniso_U_33
_atom_site_aniso_U_23
_atom_site_aniso_U_13
_atom_site_aniso_U_12
Co 0.02254(15) 0.02995(17) 0.02944(16) -0.01451(13) 0.00096(12) -0.00210(11)
P1 0.0242(3) 0.0346(3) 0.0338(3) -0.0176(3) -0.0011(2) -0.0027(2)
P2 0.0241(3) 0.0327(3) 0.0351(3) -0.0157(3) 0.0036(2) -0.0030(2)
S1 0.0319(3) 0.0345(3) 0.0403(3) -0.0123(3) 0.0017(2) -0.0024(2)
S2 0.0322(3) 0.0442(4) 0.0384(3) -0.0214(3) 0.0068(2) -0.0027(3)
S3 0.0341(3) 0.0419(3) 0.0326(3) -0.0132(3) -0.0046(2) -0.0062(3)
S4 0.0308(3) 0.0321(3) 0.0442(3) -0.0171(3) -0.0040(2) 0.0002(2)
N1 0.0465(13) 0.0515(14) 0.0385(12) -0.0123(11) 0.0077(10) -0.0103(11)
N2 0.0437(13) 0.0456(13) 0.0543(14) -0.0254(11) -0.0061(11) -0.0095(10)
C1 0.0376(13) 0.0505(16) 0.0350(13) -0.0248(12) 0.0035(10) -0.0078(11)
C2 0.0372(13) 0.0606(17) 0.0317(13) -0.0233(12) 0.0052(10) -0.0091(12)
C3 0.0288(11) 0.0409(14) 0.0346(12) -0.0210(11) -0.0007(9) -0.0070(10)
C4 0.0370(13) 0.0445(15) 0.0434(14) -0.0213(12) -0.0062(11) -0.0060(11)
C5 0.0537(17) 0.0439(16) 0.0471(16) -0.0209(13) -0.0023(13) -0.0141(13)
C6 0.0473(16) 0.063(2) 0.0505(16) -0.0316(15) 0.0090(13) -0.0271(14)
C7 0.0278(13) 0.070(2) 0.0587(18) -0.0357(16) 0.0028(12) -0.0104(12)
C8 0.0307(12) 0.0517(16) 0.0476(15) -0.0264(13) -0.0009(11) -0.0041(11)
C9 0.0303(12) 0.0387(14) 0.0532(16) -0.0140(12) -0.0116(11) -0.0041(10)
C10 0.0470(17) 0.065(2) 0.060(2) -0.0027(16) -0.0125(15) -0.0033(15)
C11 0.061(2) 0.068(3) 0.091(3) 0.018(2) -0.023(2) -0.0029(19)
C12 0.054(2) 0.049(2) 0.144(4) 0.001(3) -0.035(3) 0.0033(17)
C13 0.0439(17) 0.0485(19) 0.127(4) -0.036(2) -0.027(2) 0.0078(14)
C14 0.0375(14) 0.0450(16) 0.075(2) -0.0269(15) -0.0133(14) 0.0032(12)
C15 0.0269(12) 0.0353(14) 0.074(2) -0.0221(14) 0.0157(12) -0.0042(10)
C16 0.070(2) 0.0514(19) 0.107(3) -0.043(2) 0.042(2) -0.0092(16)
C17 0.087(3) 0.063(3) 0.200(6) -0.075(4) 0.064(4) -0.004(2)
C18 0.052(2) 0.042(2) 0.268(9) -0.046(4) 0.026(4) 0.0071(18)
C19 0.0423(19) 0.047(2) 0.167(5) -0.004(3) -0.008(2) 0.0088(16)
C20 0.0337(15) 0.0435(17) 0.096(3) -0.0122(17) -0.0011(15) 0.0037(12)
C21 0.0253(11) 0.0341(13) 0.0404(13) -0.0175(10) 0.0057(9) -0.0031(9)
C22 0.0307(13) 0.0493(17) 0.0598(18) -0.0139(14) -0.0040(12) -0.0054(11)
C23 0.0320(15) 0.069(2) 0.087(2) -0.027(2) -0.0102(15) -0.0086(14)
C24 0.0423(16) 0.0525(19) 0.093(3) -0.0286(18) 0.0072(17) -0.0210(14)
C25 0.0588(19) 0.0375(16) 0.065(2) -0.0153(14) 0.0064(15) -0.0137(13)
C26 0.0408(14) 0.0387(14) 0.0491(16) -0.0165(12) 0.0005(12) -0.0047(11)
C27 0.0355(13) 0.0450(15) 0.0313(12) -0.0165(11) -0.0005(10) -0.0049(11)
C28 0.0478(16) 0.073(2) 0.0335(14) -0.0149(14) 0.0126(12) -0.0124(15)
C29 0.0476(18) 0.102(3) 0.0491(18) -0.0217(19) 0.0081(14) -0.0136(18)
C30 0.067(3) 0.164(5) 0.060(2) -0.021(3) 0.001(2) 0.024(3)
C31 0.070(4) 0.213(9) 0.077(4) -0.025(5) -0.017(3) 0.038(5)
C31A 0.167(19) 0.161(19) 0.21(2) -0.057(16) 0.003(16) 0.010(15)
C32 0.090(3) 0.053(2) 0.060(2) -0.0139(17) 0.0217(19) -0.0210(18)
C33 0.237(10) 0.075(5) 0.082(5) -0.027(4) -0.024(6) 0.038(7)
C34 0.241(10) 0.073(5) 0.102(5) -0.022(4) -0.023(7) 0.036(7)
C35 0.281(13) 0.114(8) 0.138(8) 0.006(7) -0.051(9) 0.038(9)
C33A 0.234(10) 0.073(5) 0.083(5) -0.020(4) -0.027(6) 0.037(7)
C34A 0.235(10) 0.077(5) 0.088(5) -0.024(4) -0.030(7) 0.038(7)
C35A 0.262(13) 0.122(10) 0.123(8) -0.001(8) -0.058(9) 0.052(10)
C33B 0.240(11) 0.081(5) 0.088(6) -0.020(5) -0.027(7) 0.037(7)
C34B 0.244(11) 0.083(5) 0.096(5) -0.019(5) -0.033(7) 0.038(7)
C35B 0.278(15) 0.086(7) 0.141(11) -0.024(10) -0.037(12) 0.026(10)
C36 0.0304(12) 0.0416(14) 0.0363(13) -0.0205(11) 0.0016(10) -0.0044(10)
C37 0.0573(19) 0.0387(16) 0.083(2) -0.0218(16) -0.0071(17) -0.0143(14)
C38 0.087(6) 0.061(5) 0.110(6) -0.051(5) -0.022(5) 0.015(4)
C39 0.091(4) 0.055(4) 0.191(8) -0.049(5) -0.043(5) 0.013(3)
C40 0.164(9) 0.121(7) 0.244(12) -0.106(8) -0.036(8) 0.063(7)
C38A 0.101(17) 0.049(13) 0.127(17) -0.036(12) -0.032(15) 0.003(11)
C39A 0.18(3) 0.14(2) 0.14(2) -0.062(18) -0.028(19) 0.10(2)
C40A 0.174(19) 0.163(19) 0.175(19) -0.087(15) 0.013(15) 0.027(15)
C41 0.065(2) 0.071(2) 0.080(2) -0.028(2) -0.0294(19) -0.0211(18)
C42 0.221(5) 0.134(4) 0.108(3) -0.082(3) -0.095(3) 0.062(4)
C43 0.224(6) 0.139(5) 0.111(4) -0.083(4) -0.096(4) 0.058(5)
C44 0.241(10) 0.183(9) 0.102(6) -0.074(6) -0.077(6) 0.040(9)
C42A 0.221(5) 0.134(4) 0.108(3) -0.082(3) -0.095(3) 0.062(4)
C43A 0.225(7) 0.150(6) 0.116(5) -0.071(5) -0.096(5) 0.055(6)
C44A 0.236(12) 0.176(10) 0.146(9) -0.081(8) -0.095(8) -0.004(10)
C42B 0.221(5) 0.134(4) 0.108(3) -0.082(3) -0.095(3) 0.062(4)
C43B 0.223(7) 0.140(6) 0.110(5) -0.081(5) -0.094(5) 0.054(6)
C44B 0.236(15) 0.175(13) 0.107(9) -0.090(9) -0.084(8) 0.036(14)
P3 0.0559(5) 0.0523(5) 0.1079(9) -0.0229(5) -0.0039(5) -0.0097(4)
F1 0.167(8) 0.090(6) 0.192(8) -0.010(5) -0.048(6) -0.049(5)
F2 0.155(6) 0.058(3) 0.134(6) -0.004(3) 0.009(5) 0.012(3)
F3 0.166(9) 0.268(13) 0.104(5) -0.081(6) 0.027(5) 0.010(8)
F4 0.053(3) 0.108(4) 0.149(6) -0.017(4) -0.014(3) -0.013(2)
F5 0.067(4) 0.147(7) 0.167(9) -0.006(6) -0.046(5) -0.014(4)
F6 0.127(5) 0.087(4) 0.092(3) -0.031(3) -0.003(3) 0.045(3)
F1A 0.102(6) 0.038(4) 0.055(4) -0.018(3) -0.015(3) 0.016(4)
F2A 0.101(7) 0.085(7) 0.194(12) 0.048(7) -0.016(8) -0.021(5)
F3A 0.211(14) 0.139(8) 0.097(7) -0.036(6) -0.004(8) -0.052(9)
F4A 0.081(5) 0.097(6) 0.188(12) -0.028(7) 0.017(7) 0.002(4)
F5A 0.080(8) 0.208(15) 0.203(13) -0.113(10) 0.022(7) 0.010(8)
F6A 0.232(13) 0.119(8) 0.166(11) -0.106(8) -0.056(9) -0.010(8)

loop_
_atom_type_symbol
_atom_type_description
_atom_type_scat_dispersion_real
_atom_type_scat_dispersion_imag
_atom_type_scat_source
C C 0.0033 0.0016 'International Tables Vol C Tables 4.2.6.8 and 6.1.1.4'
H H 0.0000 0.0000 'International Tables Vol C Tables 4.2.6.8 and 6.1.1.4'
N N 0.0061 0.0033 'International Tables Vol C Tables 4.2.6.8 and 6.1.1.4'
F F 0.0171 0.0103 'International Tables Vol C Tables 4.2.6.8 and 6.1.1.4'
P P 0.1023 0.0942 'International Tables Vol C Tables 4.2.6.8 and 6.1.1.4'
S S 0.1246 0.1234 'International Tables Vol C Tables 4.2.6.8 and 6.1.1.4'
Co Co 0.3494 0.9721 'International Tables Vol C Tables 4.2.6.8 and 6.1.1.4'

loop_
_geom_angle_atom_site_label_1
_geom_angle_atom_site_label_2
_geom_angle_atom_site_label_3
_geom_angle
_geom_angle_site_symmetry_1
_geom_angle_site_symmetry_3
_geom_angle_publ_flag
P2 Co P1 86.77(2) . . ?
P2 Co S4 91.04(2) . . ?
P1 Co S4 96.18(3) . . ?
P2 Co S1 98.37(2) . . ?
P1 Co S1 94.99(3) . . ?
S4 Co S1 165.77(3) . . ?
P2 Co S2 173.15(3) . . ?
P1 Co S2 89.67(2) . . ?
S4 Co S2 95.16(2) . . ?
S1 Co S2 76.10(2) . . ?
P2 Co S3 90.23(2) . . ?
P1 Co S3 171.66(3) . . ?
S4 Co S3 76.08(2) . . ?
S1 Co S3 93.14(3) . . ?
S2 Co S3 94.08(2) . . ?
C9 P1 C3 104.61(12) . . ?
C9 P1 C1 106.49(13) . . ?
C3 P1 C1 103.70(11) . . ?
C9 P1 Co 111.94(8) . . ?
C3 P1 Co 122.03(8) . . ?
C1 P1 Co 106.91(9) . . ?
C15 P2 C21 104.73(11) . . ?
C15 P2 C2 105.75(14) . . ?
C21 P2 C2 104.71(12) . . ?
C15 P2 Co 114.00(9) . . ?
C21 P2 Co 119.65(8) . . ?
C2 P2 Co 106.87(8) . . ?
C27 S1 Co 86.95(9) . . ?
C27 S2 Co 86.81(9) . . ?
C36 S3 Co 86.77(8) . . ?
C36 S4 Co 87.07(9) . . ?
C27 N1 C32 122.2(2) . . ?
C27 N1 C28 119.6(3) . . ?
C32 N1 C28 117.8(2) . . ?
C36 N2 C37 121.1(2) . . ?
C36 N2 C41 120.7(3) . . ?
C37 N2 C41 118.0(2) . . ?
C2 C1 P1 107.67(17) . . ?
C2 C1 H1A 110.2 . . ?
P1 C1 H1A 110.2 . . ?
C2 C1 H1B 110.2 . . ?
P1 C1 H1B 110.2 . . ?
H1A C1 H1B 108.5 . . ?
C1 C2 P2 108.12(18) . . ?
C1 C2 H2A 110.1 . . ?
P2 C2 H2A 110.1 . . ?
C1 C2 H2B 110.1 . . ?
P2 C2 H2B 110.1 . . ?
H2A C2 H2B 108.4 . . ?
C8 C3 C4 118.7(2) . . ?
C8 C3 P1 121.8(2) . . ?
C4 C3 P1 119.50(18) . . ?
C5 C4 C3 120.7(3) . . ?
C5 C4 H4 119.6 . . ?
C3 C4 H4 119.6 . . ?
C6 C5 C4 119.8(3) . . ?
C6 C5 H5 120.1 . . ?
C4 C5 H5 120.1 . . ?
C7 C6 C5 120.4(3) . . ?
C7 C6 H6 119.8 . . ?
C5 C6 H6 119.8 . . ?
C6 C7 C8 120.4(3) . . ?
C6 C7 H7 119.8 . . ?
C8 C7 H7 119.8 . . ?
C3 C8 C7 119.9(3) . . ?
C3 C8 H8 120.0 . . ?
C7 C8 H8 120.0 . . ?
C10 C9 C14 119.0(3) . . ?
C10 C9 P1 122.8(2) . . ?
C14 C9 P1 118.2(2) . . ?
C9 C10 C11 119.2(4) . . ?
C9 C10 H10 120.4 . . ?
C11 C10 H10 120.4 . . ?
C12 C11 C10 121.0(4) . . ?
C12 C11 H11 119.5 . . ?
C10 C11 H11 119.5 . . ?
C11 C12 C13 120.5(4) . . ?
C11 C12 H12 119.8 . . ?
C13 C12 H12 119.8 . . ?
C12 C13 C14 119.6(4) . . ?
C12 C13 H13 120.2 . . ?
C14 C13 H13 120.2 . . ?
C13 C14 C9 120.7(3) . . ?
C13 C14 H14 119.6 . . ?
C9 C14 H14 119.6 . . ?
C20 C15 C16 119.0(3) . . ?
C20 C15 P2 119.0(2) . . ?
C16 C15 P2 122.0(3) . . ?
C15 C16 C17 119.2(5) . . ?
C15 C16 H16 120.4 . . ?
C17 C16 H16 120.4 . . ?
C18 C17 C16 121.5(5) . . ?
C18 C17 H17 119.2 . . ?
C16 C17 H17 119.2 . . ?
C17 C18 C19 119.9(4) . . ?
C17 C18 H18 120.0 . . ?
C19 C18 H18 120.0 . . ?
C18 C19 C20 119.8(5) . . ?
C18 C19 H19 120.1 . . ?
C20 C19 H19 120.1 . . ?
C15 C20 C19 120.5(4) . . ?
C15 C20 H20 119.8 . . ?
C19 C20 H20 119.8 . . ?
C26 C21 C22 119.0(2) . . ?
C26 C21 P2 120.21(19) . . ?
C22 C21 P2 120.7(2) . . ?
C21 C22 C23 120.3(3) . . ?
C21 C22 H22 119.9 . . ?
C23 C22 H22 119.9 . . ?
C24 C23 C22 120.2(3) . . ?
C24 C23 H23 119.9 . . ?
C22 C23 H23 119.9 . . ?
C25 C24 C23 119.6(3) . . ?
C25 C24 H24 120.2 . . ?
C23 C24 H24 120.2 . . ?
C24 C25 C26 121.1(3) . . ?
C24 C25 H25 119.5 . . ?
C26 C25 H25 119.5 . . ?
C21 C26 C25 119.8(3) . . ?
C21 C26 H26 120.1 . . ?
C25 C26 H26 120.1 . . ?
N1 C27 S2 125.1(2) . . ?
N1 C27 S1 125.1(2) . . ?
S2 C27 S1 109.82(14) . . ?
N1 C28 C29 112.1(2) . . ?
N1 C28 H28A 109.2 . . ?
C29 C28 H28A 109.2 . . ?
N1 C28 H28B 109.2 . . ?
C29 C28 H28B 109.2 . . ?
H28A C28 H28B 107.9 . . ?
C28 C29 C30 112.5(3) . . ?
C28 C29 H29A 109.1 . . ?
C30 C29 H29A 109.1 . . ?
C28 C29 H29B 109.1 . . ?
C30 C29 H29B 109.1 . . ?
H29A C29 H29B 107.8 . . ?
C31A C30 C29 124.1(14) . . ?
C31 C30 C29 114.2(5) . . ?
C31 C30 H30A 108.7 . . ?
C29 C30 H30A 108.7 . . ?
C31 C30 H30B 108.7 . . ?
C29 C30 H30B 108.7 . . ?
H30A C30 H30B 107.6 . . ?
C31A C30 H30C 106.3 . . ?
C29 C30 H30C 106.3 . . ?
C31A C30 H30D 106.3 . . ?
C29 C30 H30D 106.3 . . ?
H30C C30 H30D 106.4 . . ?
C30 C31 H31A 109.5 . . ?
C30 C31 H31B 109.5 . . ?
H31A C31 H31B 109.5 . . ?
C30 C31 H31C 109.5 . . ?
H31A C31 H31C 109.5 . . ?
H31B C31 H31C 109.5 . . ?
C30 C31A H31D 109.5 . . ?
C30 C31A H31E 109.5 . . ?
H31D C31A H31E 109.5 . . ?
C30 C31A H31F 109.5 . . ?
H31D C31A H31F 109.5 . . ?
H31E C31A H31F 109.5 . . ?
C33A C32 N1 118.2(15) . . ?
N1 C32 C33 110.4(7) . . ?
N1 C32 C33B 113.0(15) . . ?
N1 C32 H32A 109.6 . . ?
C33 C32 H32A 109.6 . . ?
N1 C32 H32B 109.6 . . ?
C33 C32 H32B 109.6 . . ?
H32A C32 H32B 108.1 . . ?
C33A C32 H32C 107.8 . . ?
N1 C32 H32C 107.8 . . ?
C33A C32 H32D 107.8 . . ?
N1 C32 H32D 107.8 . . ?
H32C C32 H32D 107.1 . . ?
N1 C32 H32E 109.0 . . ?
C33B C32 H32E 109.0 . . ?
N1 C32 H32F 109.0 . . ?
C33B C32 H32F 109.0 . . ?
H32E C32 H32F 107.8 . . ?
C34 C33 C32 107.3(12) . . ?
C34 C33 H33A 110.2 . . ?
C32 C33 H33A 110.2 . . ?
C34 C33 H33B 110.2 . . ?
C32 C33 H33B 110.2 . . ?
H33A C33 H33B 108.5 . . ?
C35 C34 C33 111.6(12) . . ?
C35 C34 H34A 109.3 . . ?
C33 C34 H34A 109.3 . . ?
C35 C34 H34B 109.3 . . ?
C33 C34 H34B 109.3 . . ?
H34A C34 H34B 108.0 . . ?
C34 C35 H35A 109.5 . . ?
C34 C35 H35B 109.5 . . ?
H35A C35 H35B 109.5 . . ?
C34 C35 H35C 109.5 . . ?
H35A C35 H35C 109.5 . . ?
H35B C35 H35C 109.5 . . ?
C32 C33A C34A 109.2(16) . . ?
C32 C33A H33C 109.8 . . ?
C34A C33A H33C 109.8 . . ?
C32 C33A H33D 109.8 . . ?
C34A C33A H33D 109.8 . . ?
H33C C33A H33D 108.3 . . ?
C33A C34A C35A 107.6(15) . . ?
C33A C34A H34C 110.2 . . ?
C35A C34A H34C 110.2 . . ?
C33A C34A H34D 110.2 . . ?
C35A C34A H34D 110.2 . . ?
H34C C34A H34D 108.5 . . ?
C34A C35A H35D 109.5 . . ?
C34A C35A H35E 109.5 . . ?
H35D C35A H35E 109.5 . . ?
C34A C35A H35F 109.5 . . ?
H35D C35A H35F 109.5 . . ?
H35E C35A H35F 109.5 . . ?
C34B C33B C32 139(3) . . ?
C34B C33B H33E 102.4 . . ?
C32 C33B H33E 102.4 . . ?
C34B C33B H33F 102.4 . . ?
C32 C33B H33F 102.4 . . ?
H33E C33B H33F 104.9 . . ?
C35B C34B C33B 103(2) . . ?
C35B C34B H34E 111.2 . . ?
C33B C34B H34E 111.2 . . ?
C35B C34B H34F 111.2 . . ?
C33B C34B H34F 111.2 . . ?
H34E C34B H34F 109.1 . . ?
C34B C35B H35G 109.5 . . ?
C34B C35B H35H 109.5 . . ?
H35G C35B H35H 109.5 . . ?
C34B C35B H35I 109.5 . . ?
H35G C35B H35I 109.5 . . ?
H35H C35B H35I 109.5 . . ?
N2 C36 S3 125.5(2) . . ?
N2 C36 S4 124.8(2) . . ?
S3 C36 S4 109.62(13) . . ?
N2 C37 C38A 122.7(13) . . ?
N2 C37 C38 110.7(5) . . ?
N2 C37 H37A 109.5 . . ?
C38 C37 H37A 109.5 . . ?
N2 C37 H37B 109.5 . . ?
C38 C37 H37B 109.5 . . ?
H37A C37 H37B 108.1 . . ?
N2 C37 H37C 106.7 . . ?
C38A C37 H37C 106.7 . . ?
N2 C37 H37D 106.7 . . ?
C38A C37 H37D 106.7 . . ?
H37C C37 H37D 106.6 . . ?
C39 C38 C37 109.0(7) . . ?
C39 C38 H38A 109.9 . . ?
C37 C38 H38A 109.9 . . ?
C39 C38 H38B 109.9 . . ?
C37 C38 H38B 109.9 . . ?
H38A C38 H38B 108.3 . . ?
C38 C39 C40 113.8(8) . . ?
C38 C39 H39A 108.8 . . ?
C40 C39 H39A 108.8 . . ?
C38 C39 H39B 108.8 . . ?
C40 C39 H39B 108.8 . . ?
H39A C39 H39B 107.7 . . ?
C39 C40 H40A 109.5 . . ?
C39 C40 H40B 109.5 . . ?
H40A C40 H40B 109.5 . . ?
C39 C40 H40C 109.5 . . ?
H40A C40 H40C 109.5 . . ?
H40B C40 H40C 109.5 . . ?
C39A C38A C37 113.4(14) . . ?
C39A C38A H38C 108.9 . . ?
C37 C38A H38C 108.9 . . ?
C39A C38A H38D 108.9 . . ?
C37 C38A H38D 108.9 . . ?
H38C C38A H38D 107.7 . . ?
C38A C39A C40A 112(2) . . ?
C38A C39A H39C 109.3 . . ?
C40A C39A H39C 109.3 . . ?
C38A C39A H39D 109.3 . . ?
C40A C39A H39D 109.3 . . ?
H39C C39A H39D 107.9 . . ?
C39A C40A H40D 109.5 . . ?
C39A C40A H40E 109.5 . . ?
H40D C40A H40E 109.5 . . ?
C39A C40A H40F 109.5 . . ?
H40D C40A H40F 109.5 . . ?
H40E C40A H40F 109.5 . . ?
C42B C41 N2 120.1(17) . . ?
N2 C41 C42A 116.2(9) . . ?
N2 C41 C42 106.7(7) . . ?
N2 C41 H41A 110.4 . . ?
C42 C41 H41A 110.4 . . ?
N2 C41 H41B 110.4 . . ?
C42 C41 H41B 110.4 . . ?
H41A C41 H41B 108.6 . . ?
N2 C41 H41C 108.2 . . ?
C42A C41 H41C 108.2 . . ?
N2 C41 H41D 108.2 . . ?
C42A C41 H41D 108.2 . . ?
H41C C41 H41D 107.4 . . ?
C42B C41 H41E 107.3 . . ?
N2 C41 H41E 107.3 . . ?
C42B C41 H41F 107.3 . . ?
N2 C41 H41F 107.3 . . ?
H41E C41 H41F 106.9 . . ?
C43 C42 C41 114.1(12) . . ?
C43 C42 H42A 108.7 . . ?
C41 C42 H42A 108.7 . . ?
C43 C42 H42B 108.7 . . ?
C41 C42 H42B 108.7 . . ?
H42A C42 H42B 107.6 . . ?
C44 C43 C42 111.7(11) . . ?
C44 C43 H43A 109.3 . . ?
C42 C43 H43A 109.3 . . ?
C44 C43 H43B 109.3 . . ?
C42 C43 H43B 109.3 . . ?
H43A C43 H43B 107.9 . . ?
C43 C44 H44A 109.5 . . ?
C43 C44 H44B 109.5 . . ?
H44A C44 H44B 109.5 . . ?
C43 C44 H44C 109.5 . . ?
H44A C44 H44C 109.5 . . ?
H44B C44 H44C 109.5 . . ?
C41 C42A C43A 108.9(14) . . ?
C41 C42A H42C 109.9 . . ?
C43A C42A H42C 109.9 . . ?
C41 C42A H42D 109.9 . . ?
C43A C42A H42D 109.9 . . ?
H42C C42A H42D 108.3 . . ?
C44A C43A C42A 111.9(13) . . ?
C44A C43A H43C 109.2 . . ?
C42A C43A H43C 109.2 . . ?
C44A C43A H43D 109.2 . . ?
C42A C43A H43D 109.2 . . ?
H43C C43A H43D 107.9 . . ?
C43A C44A H44D 109.5 . . ?
C43A C44A H44E 109.5 . . ?
H44D C44A H44E 109.5 . . ?
C43A C44A H44F 109.5 . . ?
H44D C44A H44F 109.5 . . ?
H44E C44A H44F 109.5 . . ?
C41 C42B C43B 112.2(16) . . ?
C41 C42B H42E 109.2 . . ?
C43B C42B H42E 109.2 . . ?
C41 C42B H42F 109.2 . . ?
C43B C42B H42F 109.2 . . ?
H42E C42B H42F 107.9 . . ?
C44B C43B C42B 114.2(15) . . ?
C44B C43B H43E 108.7 . . ?
C42B C43B H43E 108.7 . . ?
C44B C43B H43F 108.7 . . ?
C42B C43B H43F 108.7 . . ?
H43E C43B H43F 107.6 . . ?
C43B C44B H44G 109.5 . . ?
C43B C44B H44H 109.5 . . ?
H44G C44B H44H 109.5 . . ?
C43B C44B H44I 109.5 . . ?
H44G C44B H44I 109.5 . . ?
H44H C44B H44I 109.5 . . ?
F3 P3 F1 94.7(8) . . ?
F3 P3 F5 92.8(6) . . ?
F1 P3 F5 84.2(7) . . ?
F6A P3 F5A 99.1(10) . . ?
F3 P3 F2 99.6(6) . . ?
F1 P3 F2 165.6(6) . . ?
F5 P3 F2 92.8(6) . . ?
F3 P3 F4 92.1(5) . . ?
F1 P3 F4 89.3(5) . . ?
F5 P3 F4 172.2(5) . . ?
F2 P3 F4 92.4(4) . . ?
F6A P3 F4A 91.6(7) . . ?
F5A P3 F4A 161.7(11) . . ?
F6A P3 F2A 93.1(8) . . ?
F5A P3 F2A 88.9(11) . . ?
F4A P3 F2A 75.6(8) . . ?
F6A P3 F3A 173.5(8) . . ?
F5A P3 F3A 82.1(10) . . ?
F4A P3 F3A 85.7(8) . . ?
F2A P3 F3A 80.4(8) . . ?
F6A P3 F1A 101.2(7) . . ?
F5A P3 F1A 103.2(10) . . ?
F4A P3 F1A 89.2(6) . . ?
F2A P3 F1A 159.4(9) . . ?
F3A P3 F1A 84.7(6) . . ?
F3 P3 F6 174.6(5) . . ?
F1 P3 F6 80.4(5) . . ?
F5 P3 F6 88.9(5) . . ?
F2 P3 F6 85.5(3) . . ?
F4 P3 F6 85.7(4) . . ?

loop_
_geom_bond_atom_site_label_1
_geom_bond_atom_site_label_2
_geom_bond_distance
_geom_bond_site_symmetry_2
_geom_bond_publ_flag
Co P2 2.2278(6) . ?
Co P1 2.2375(6) . ?
Co S4 2.2702(7) . ?
Co S1 2.2705(7) . ?
Co S2 2.2821(6) . ?
Co S3 2.2827(6) . ?
P1 C9 1.818(3) . ?
P1 C3 1.827(2) . ?
P1 C1 1.829(2) . ?
P2 C15 1.819(3) . ?
P2 C21 1.824(2) . ?
P2 C2 1.828(3) . ?
S1 C27 1.720(3) . ?
S2 C27 1.710(3) . ?
S3 C36 1.714(3) . ?
S4 C36 1.719(3) . ?
N1 C27 1.320(3) . ?
N1 C32 1.470(4) . ?
N1 C28 1.471(4) . ?
N2 C36 1.322(3) . ?
N2 C37 1.468(4) . ?
N2 C41 1.473(4) . ?
C1 C2 1.524(3) . ?
C1 H1A 0.9800 . ?
C1 H1B 0.9800 . ?
C2 H2A 0.9800 . ?
C2 H2B 0.9800 . ?
C3 C8 1.390(3) . ?
C3 C4 1.393(4) . ?
C4 C5 1.391(4) . ?
C4 H4 0.9400 . ?
C5 C6 1.373(4) . ?
C5 H5 0.9400 . ?
C6 C7 1.367(4) . ?
C6 H6 0.9400 . ?
C7 C8 1.401(4) . ?
C7 H7 0.9400 . ?
C8 H8 0.9400 . ?
C9 C10 1.387(4) . ?
C9 C14 1.390(4) . ?
C10 C11 1.402(5) . ?
C10 H10 0.9400 . ?
C11 C12 1.351(7) . ?
C11 H11 0.9400 . ?
C12 C13 1.374(6) . ?
C12 H12 0.9400 . ?
C13 C14 1.384(4) . ?
C13 H13 0.9400 . ?
C14 H14 0.9400 . ?
C15 C20 1.385(5) . ?
C15 C16 1.389(4) . ?
C16 C17 1.390(6) . ?
C16 H16 0.9400 . ?
C17 C18 1.354(9) . ?
C17 H17 0.9400 . ?
C18 C19 1.371(8) . ?
C18 H18 0.9400 . ?
C19 C20 1.392(5) . ?
C19 H19 0.9400 . ?
C20 H20 0.9400 . ?
C21 C26 1.385(4) . ?
C21 C22 1.388(4) . ?
C22 C23 1.392(4) . ?
C22 H22 0.9400 . ?
C23 C24 1.372(5) . ?
C23 H23 0.9400 . ?
C24 C25 1.370(5) . ?
C24 H24 0.9400 . ?
C25 C26 1.386(4) . ?
C25 H25 0.9400 . ?
C26 H26 0.9400 . ?
C28 C29 1.510(4) . ?
C28 H28A 0.9800 . ?
C28 H28B 0.9800 . ?
C29 C30 1.513(5) . ?
C29 H29A 0.9800 . ?
C29 H29B 0.9800 . ?
C30 C31A 1.406(17) . ?
C30 C31 1.432(7) . ?
C30 H30A 0.9800 . ?
C30 H30B 0.9800 . ?
C30 H30C 0.9800 . ?
C30 H30D 0.9800 . ?
C31 H31A 0.9700 . ?
C31 H31B 0.9700 . ?
C31 H31C 0.9700 . ?
C31A H31D 0.9700 . ?
C31A H31E 0.9700 . ?
C31A H31F 0.9700 . ?
C32 C33A 1.458(16) . ?
C32 C33 1.503(14) . ?
C32 C33B 1.551(19) . ?
C32 H32A 0.9800 . ?
C32 H32B 0.9800 . ?
C32 H32C 0.9800 . ?
C32 H32D 0.9800 . ?
C32 H32E 0.9800 . ?
C32 H32F 0.9800 . ?
C33 C34 1.479(13) . ?
C33 H33A 0.9800 . ?
C33 H33B 0.9800 . ?
C34 C35 1.440(12) . ?
C34 H34A 0.9800 . ?
C34 H34B 0.9800 . ?
C35 H35A 0.9700 . ?
C35 H35B 0.9700 . ?
C35 H35C 0.9700 . ?
C33A C34A 1.473(14) . ?
C33A H33C 0.9800 . ?
C33A H33D 0.9800 . ?
C34A C35A 1.479(12) . ?
C34A H34C 0.9800 . ?
C34A H34D 0.9800 . ?
C35A H35D 0.9700 . ?
C35A H35E 0.9700 . ?
C35A H35F 0.9700 . ?
C33B C34B 1.509(14) . ?
C33B H33E 0.9800 . ?
C33B H33F 0.9800 . ?
C34B C35B 1.462(14) . ?
C34B H34E 0.9800 . ?
C34B H34F 0.9800 . ?
C35B H35G 0.9700 . ?
C35B H35H 0.9700 . ?
C35B H35I 0.9700 . ?
C37 C38A 1.509(14) . ?
C37 C38 1.531(7) . ?
C37 H37A 0.9800 . ?
C37 H37B 0.9800 . ?
C37 H37C 0.9800 . ?
C37 H37D 0.9800 . ?
C38 C39 1.501(9) . ?
C38 H38A 0.9800 . ?
C38 H38B 0.9800 . ?
C39 C40 1.505(9) . ?
C39 H39A 0.9800 . ?
C39 H39B 0.9800 . ?
C40 H40A 0.9700 . ?
C40 H40B 0.9700 . ?
C40 H40C 0.9700 . ?
C38A C39A 1.492(15) . ?
C38A H38C 0.9800 . ?
C38A H38D 0.9800 . ?
C39A C40A 1.530(15) . ?
C39A H39C 0.9800 . ?
C39A H39D 0.9800 . ?
C40A H40D 0.9700 . ?
C40A H40E 0.9700 . ?
C40A H40F 0.9700 . ?
C41 C42B 1.472(17) . ?
C41 C42A 1.519(16) . ?
C41 C42 1.522(14) . ?
C41 H41A 0.9800 . ?
C41 H41B 0.9800 . ?
C41 H41C 0.9800 . ?
C41 H41D 0.9800 . ?
C41 H41E 0.9800 . ?
C41 H41F 0.9800 . ?
C42 C43 1.517(11) . ?
C42 H42A 0.9800 . ?
C42 H42B 0.9800 . ?
C43 C44 1.482(12) . ?
C43 H43A 0.9800 . ?
C43 H43B 0.9800 . ?
C44 H44A 0.9700 . ?
C44 H44B 0.9700 . ?
C44 H44C 0.9700 . ?
C42A C43A 1.543(13) . ?
C42A H42C 0.9800 . ?
C42A H42D 0.9800 . ?
C43A C44A 1.471(13) . ?
C43A H43C 0.9800 . ?
C43A H43D 0.9800 . ?
C44A H44D 0.9700 . ?
C44A H44E 0.9700 . ?
C44A H44F 0.9700 . ?
C42B C43B 1.505(14) . ?
C42B H42E 0.9800 . ?
C42B H42F 0.9800 . ?
C43B C44B 1.485(13) . ?
C43B H43E 0.9800 . ?
C43B H43F 0.9800 . ?
C44B H44G 0.9700 . ?
C44B H44H 0.9700 . ?
C44B H44I 0.9700 . ?
P3 F6A 1.429(7) . ?
P3 F3 1.454(7) . ?
P3 F1 1.510(8) . ?
P3 F5 1.533(7) . ?
P3 F5A 1.537(12) . ?
P3 F2 1.543(6) . ?
P3 F4 1.598(5) . ?
P3 F4A 1.610(8) . ?
P3 F2A 1.624(9) . ?
P3 F3A 1.628(10) . ?
P3 F1A 1.634(8) . ?
P3 F6 1.679(5) . ?

loop_
_geom_torsion_atom_site_label_1
_geom_torsion_atom_site_label_2
_geom_torsion_atom_site_label_3
_geom_torsion_atom_site_label_4
_geom_torsion
_geom_torsion_site_symmetry_1
_geom_torsion_site_symmetry_2
_geom_torsion_site_symmetry_3
_geom_torsion_site_symmetry_4
_geom_torsion_publ_flag
C9 P1 C1 C2 -78.6(2) . . . . ?
C3 P1 C1 C2 171.33(19) . . . . ?
Co P1 C1 C2 41.2(2) . . . . ?
P1 C1 C2 P2 -52.8(2) . . . . ?
C15 P2 C2 C1 -80.1(2) . . . . ?
C21 P2 C2 C1 169.63(18) . . . . ?
Co P2 C2 C1 41.8(2) . . . . ?
C9 P1 C3 C8 9.2(2) . . . . ?
C1 P1 C3 C8 120.7(2) . . . . ?
Co P1 C3 C8 -118.97(19) . . . . ?
C9 P1 C3 C4 -169.7(2) . . . . ?
C1 P1 C3 C4 -58.2(2) . . . . ?
Co P1 C3 C4 62.1(2) . . . . ?
C8 C3 C4 C5 1.6(4) . . . . ?
P1 C3 C4 C5 -179.4(2) . . . . ?
C3 C4 C5 C6 -0.7(4) . . . . ?
C4 C5 C6 C7 -0.6(4) . . . . ?
C5 C6 C7 C8 1.1(4) . . . . ?
C4 C3 C8 C7 -1.2(4) . . . . ?
P1 C3 C8 C7 179.9(2) . . . . ?
C6 C7 C8 C3 -0.1(4) . . . . ?
C3 P1 C9 C10 107.4(2) . . . . ?
C1 P1 C9 C10 -2.1(3) . . . . ?
Co P1 C9 C10 -118.5(2) . . . . ?
C3 P1 C9 C14 -74.6(2) . . . . ?
C1 P1 C9 C14 176.0(2) . . . . ?
Co P1 C9 C14 59.5(2) . . . . ?
C14 C9 C10 C11 0.9(4) . . . . ?
P1 C9 C10 C11 179.0(3) . . . . ?
C9 C10 C11 C12 0.7(6) . . . . ?
C10 C11 C12 C13 -1.3(6) . . . . ?
C11 C12 C13 C14 0.2(6) . . . . ?
C12 C13 C14 C9 1.4(5) . . . . ?
C10 C9 C14 C13 -2.0(4) . . . . ?
P1 C9 C14 C13 179.9(2) . . . . ?
C21 P2 C15 C20 -82.0(2) . . . . ?
C2 P2 C15 C20 167.7(2) . . . . ?
Co P2 C15 C20 50.6(2) . . . . ?
C21 P2 C15 C16 98.2(3) . . . . ?
C2 P2 C15 C16 -12.0(3) . . . . ?
Co P2 C15 C16 -129.2(2) . . . . ?
C20 C15 C16 C17 0.4(5) . . . . ?
P2 C15 C16 C17 -179.9(3) . . . . ?
C15 C16 C17 C18 -0.2(7) . . . . ?
C16 C17 C18 C19 0.4(8) . . . . ?
C17 C18 C19 C20 -0.9(7) . . . . ?
C16 C15 C20 C19 -0.8(4) . . . . ?
P2 C15 C20 C19 179.5(2) . . . . ?
C18 C19 C20 C15 1.1(5) . . . . ?
C15 P2 C21 C26 -140.0(2) . . . . ?
C2 P2 C21 C26 -28.9(2) . . . . ?
Co P2 C21 C26 90.7(2) . . . . ?
C15 P2 C21 C22 41.6(2) . . . . ?
C2 P2 C21 C22 152.7(2) . . . . ?
Co P2 C21 C22 -87.7(2) . . . . ?
C26 C21 C22 C23 0.2(4) . . . . ?
P2 C21 C22 C23 178.6(2) . . . . ?
C21 C22 C23 C24 0.2(5) . . . . ?
C22 C23 C24 C25 0.2(5) . . . . ?
C23 C24 C25 C26 -0.9(5) . . . . ?
C22 C21 C26 C25 -1.0(4) . . . . ?
P2 C21 C26 C25 -179.4(2) . . . . ?
C24 C25 C26 C21 1.3(5) . . . . ?
C32 N1 C27 S2 -173.0(2) . . . . ?
C28 N1 C27 S2 0.6(4) . . . . ?
C32 N1 C27 S1 5.9(4) . . . . ?
C28 N1 C27 S1 179.4(2) . . . . ?
Co S2 C27 N1 174.0(2) . . . . ?
Co S2 C27 S1 -4.95(11) . . . . ?
Co S1 C27 N1 -174.0(2) . . . . ?
Co S1 C27 S2 4.98(12) . . . . ?
C27 N1 C28 C29 -84.8(3) . . . . ?
C32 N1 C28 C29 89.0(4) . . . . ?
N1 C28 C29 C30 173.2(3) . . . . ?
C28 C29 C30 C31A -79.3(19) . . . . ?
C28 C29 C30 C31 -173.6(6) . . . . ?
C27 N1 C32 C33A -114.9(13) . . . . ?
C28 N1 C32 C33A 71.5(13) . . . . ?
C27 N1 C32 C33 -103.6(15) . . . . ?
C28 N1 C32 C33 82.8(15) . . . . ?
C27 N1 C32 C33B -89(3) . . . . ?
C28 N1 C32 C33B 97(3) . . . . ?
N1 C32 C33 C34 -177.5(16) . . . . ?
C32 C33 C34 C35 174.0(19) . . . . ?
N1 C32 C33A C34A 72(3) . . . . ?
C32 C33A C34A C35A 179(2) . . . . ?
N1 C32 C33B C34B 152(6) . . . . ?
C32 C33B C34B C35B 46(7) . . . . ?
C37 N2 C36 S3 -176.4(2) . . . . ?
C41 N2 C36 S3 -1.5(4) . . . . ?
C37 N2 C36 S4 2.0(4) . . . . ?
C41 N2 C36 S4 176.9(2) . . . . ?
Co S3 C36 N2 172.6(2) . . . . ?
Co S3 C36 S4 -6.03(11) . . . . ?
Co S4 C36 N2 -172.6(2) . . . . ?
Co S4 C36 S3 6.06(11) . . . . ?
C36 N2 C37 C38A -111.5(11) . . . . ?
C41 N2 C37 C38A 73.5(11) . . . . ?
C36 N2 C37 C38 -88.7(5) . . . . ?
C41 N2 C37 C38 96.2(5) . . . . ?
N2 C37 C38 C39 -170.3(5) . . . . ?
C37 C38 C39 C40 175.4(7) . . . . ?
N2 C37 C38A C39A 64(3) . . . . ?
C37 C38A C39A C40A 173(2) . . . . ?
C36 N2 C41 C42B 117.5(13) . . . . ?
C37 N2 C41 C42B -67.4(13) . . . . ?
C36 N2 C41 C42A 95(2) . . . . ?
C37 N2 C41 C42A -90(2) . . . . ?
C36 N2 C41 C42 93.7(18) . . . . ?
C37 N2 C41 C42 -91.2(18) . . . . ?
N2 C41 C42 C43 175(2) . . . . ?
C41 C42 C43 C44 -180(2) . . . . ?
N2 C41 C42A C43A -176(2) . . . . ?
C41 C42A C43A C44A -140(3) . . . . ?
N2 C41 C42B C43B -69(3) . . . . ?
C41 C42B C43B C44B 175(3) . . . . ?
